data_2215395
loop_
_publ_author_name
'Ruth Bieda'
'Manuela C. Winter'
'William S. Sheldrick'

_publ_section_title
;
 <i>fac</i>-Trichloridotrispyrazolerhodium(III)
;
_journal_coeditor_code BV2069
_journal_issue 10
_journal_name_full 'Acta Crystallographica Section E'
_journal_page_first m2473
_journal_page_last m2473
_journal_paper_doi 10.1107/S1600536807042444
_journal_volume 63
_journal_year 2007
_chemical_formula_iupac '[Rh Cl3 (C3 H4 N2)3]'
_chemical_formula_moiety 'C9 H12 Cl3 N6 Rh'
_chemical_formula_sum 'C9 H12 Cl3 N6 Rh'
_chemical_formula_weight 413.51
_chemical_name_systematic
;
<i>fac</i>-Trichloridotrispyrazolerhodium(III)
;
_space_group_IT_number 14
_symmetry_cell_setting monoclinic
_symmetry_space_group_name_Hall '-P 2yn'
_symmetry_space_group_name_H-M 'P 1 21/n 1'
_atom_sites_solution_hydrogens geom
_atom_sites_solution_primary direct
_atom_sites_solution_secondary difmap
_audit_creation_method SHELXL-97
_cell_angle_alpha 90.00
_cell_angle_beta 100.624(3)
_cell_angle_gamma 90.00
_cell_formula_units_Z 4
_cell_length_a 8.2041(3)
_cell_length_b 11.9243(4)
_cell_length_c 14.5839(5)
_cell_measurement_reflns_used 14706
_cell_measurement_temperature 108(2)
_cell_measurement_theta_max 27.499
_cell_measurement_theta_min 2.5210
_cell_volume 1402.26(9)
_computing_cell_refinement 'CrysAlis RED (Oxford Diffraction, 2006)'
_computing_data_collection 'CrysAlis CCD (Oxford Diffraction, 2006)'
_computing_data_reduction 'CrysAlis RED'
_computing_molecular_graphics 'SHELXTL-Plus (Sheldrick, 1995)'
_computing_publication_material SHELXL97
_computing_structure_refinement 'SHELXL97 (Sheldrick, 1997)'
_computing_structure_solution 'SHELXS97 (Sheldrick, 1997)'
_diffrn_ambient_temperature 108(2)
_diffrn_measured_fraction_theta_full 0.997
_diffrn_measured_fraction_theta_max 0.997
_diffrn_measurement_device_type 'Oxford Diffraction Sapphire2 CCD'
_diffrn_measurement_method '1109 images at 1.0 deg in \w and 20 s'
_diffrn_radiation_monochromator graphite
_diffrn_radiation_source 'fine-focus sealed tube'
_diffrn_radiation_type MoK\a
_diffrn_radiation_wavelength 0.71073
_diffrn_reflns_av_R_equivalents 0.0405
_diffrn_reflns_av_sigmaI/netI 0.0213
_diffrn_reflns_limit_h_max 10
_diffrn_reflns_limit_h_min -10
_diffrn_reflns_limit_k_max 14
_diffrn_reflns_limit_k_min -15
_diffrn_reflns_limit_l_max 18
_diffrn_reflns_limit_l_min -19
_diffrn_reflns_number 25826
_diffrn_reflns_theta_full 27.59
_diffrn_reflns_theta_max 27.59
_diffrn_reflns_theta_min 2.84
_exptl_absorpt_coefficient_mu 1.784
_exptl_absorpt_correction_T_max 0.802
_exptl_absorpt_correction_T_min 0.692
_exptl_absorpt_correction_type multi-scan
_exptl_absorpt_process_details '(CrysAlis RED; Oxford Diffraction, 2006)'
_exptl_crystal_colour orange
_exptl_crystal_density_diffrn 1.959
_exptl_crystal_density_method 'not measured'
_exptl_crystal_description prismatic
_exptl_crystal_F_000 816
_exptl_crystal_size_max 0.52
_exptl_crystal_size_mid 0.18
_exptl_crystal_size_min 0.13
_refine_diff_density_max 0.877
_refine_diff_density_min -0.778
_refine_ls_extinction_method none
_refine_ls_goodness_of_fit_ref 1.049
_refine_ls_hydrogen_treatment constr
_refine_ls_matrix_type full
_refine_ls_number_parameters 172
_refine_ls_number_reflns 3236
_refine_ls_number_restraints 0
_refine_ls_restrained_S_all 1.049
_refine_ls_R_factor_all 0.0424
_refine_ls_R_factor_gt 0.0315
_refine_ls_shift/su_max 0.001
_refine_ls_shift/su_mean 0.000
_refine_ls_structure_factor_coef Fsqd
_refine_ls_weighting_details 'calc w=1/[\s^2^(Fo^2^)+(0.0483P)^2^] where P=(Fo^2^+2Fc^2^)/3'
_refine_ls_weighting_scheme calc
_refine_ls_wR_factor_gt 0.0752
_refine_ls_wR_factor_ref 0.0807
_reflns_number_gt 2701
_reflns_number_total 3236
_reflns_threshold_expression I>2\s(I)
_cod_data_source_file bv2069.cif
_cod_data_source_block I
_cod_original_cell_volume 1402.26(8)
_cod_original_sg_symbol_H-M 'P 21/n'
_cod_database_code 2215395
_cod_database_fobs_code 2215395

loop_
_symmetry_equiv_pos_as_xyz
'x, y, z'
'-x+1/2, y+1/2, -z+1/2'
'-x, -y, -z'
'x-1/2, -y-1/2, z-1/2'

loop_
_atom_site_type_symbol
_atom_site_label
_atom_site_fract_x
_atom_site_fract_y
_atom_site_fract_z
_atom_site_U_iso_or_equiv
_atom_site_adp_type
_atom_site_calc_flag
_atom_site_refinement_flags
_atom_site_occupancy
Rh Rh1 -0.00400(3) 0.990704(18) 0.245999(14) 0.01730(9) Uani d . 1
Cl Cl1 0.19460(10) 0.92389(8) 0.16155(5) 0.03188(19) Uani d . 1
Cl Cl2 0.01555(10) 0.82640(6) 0.33384(5) 0.02876(18) Uani d . 1
Cl Cl3 0.19940(9) 1.07268(7) 0.35894(5) 0.02689(17) Uani d . 1
N N11 -0.1773(3) 1.0492(2) 0.31679(17) 0.0195(5) Uani d . 1
N N12 -0.1894(4) 1.0192(2) 0.40354(19) 0.0319(6) Uani d . 1
H H12 -0.1245 0.9729 0.4377 0.038 Uiso calc R 1
C C13 -0.3195(5) 1.0729(3) 0.4296(2) 0.0358(8) Uani d . 1
H H13 -0.3541 1.0660 0.4866 0.043 Uiso calc R 1
C C14 -0.3900(4) 1.1389(3) 0.3568(2) 0.0290(7) Uani d . 1
H H14 -0.4817 1.1855 0.3540 0.035 Uiso calc R 1
C C15 -0.2986(4) 1.1227(2) 0.2887(2) 0.0201(6) Uani d . 1
H H15 -0.3182 1.1580 0.2309 0.024 Uiso calc R 1
N N21 -0.0229(3) 1.1355(2) 0.16938(17) 0.0211(5) Uani d . 1
N N22 0.0733(3) 1.2255(2) 0.19646(18) 0.0258(6) Uani d . 1
H H22 0.1480 1.2284 0.2463 0.031 Uiso calc R 1
C C23 0.0374(4) 1.3100(3) 0.1356(2) 0.0278(7) Uani d . 1
H H23 0.0873 1.3803 0.1398 0.033 Uiso calc R 1
C C24 -0.0870(4) 1.2733(3) 0.0658(2) 0.0271(7) Uani d . 1
H H24 -0.1381 1.3130 0.0135 0.033 Uiso calc R 1
C C25 -0.1203(4) 1.1638(3) 0.0903(2) 0.0267(7) Uani d . 1
H H25 -0.1997 1.1173 0.0558 0.032 Uiso calc R 1
N N31 -0.1879(3) 0.9203(2) 0.14972(17) 0.0208(5) Uani d . 1
N N32 -0.1648(4) 0.8932(2) 0.06342(18) 0.0292(6) Uani d . 1
H H32 -0.0731 0.9016 0.0436 0.035 Uiso calc R 1
C C33 -0.3044(5) 0.8512(3) 0.0127(2) 0.0390(9) Uani d . 1
H H33 -0.3184 0.8265 -0.0488 0.047 Uiso calc R 1
C C34 -0.4233(4) 0.8513(3) 0.0680(3) 0.0379(8) Uani d . 1
H H34 -0.5325 0.8268 0.0520 0.045 Uiso calc R 1
C C35 -0.3450(4) 0.8960(3) 0.1528(2) 0.0297(7) Uani d . 1
H H35 -0.3952 0.9073 0.2043 0.036 Uiso calc R 1

loop_
_atom_site_aniso_label
_atom_site_aniso_U_11
_atom_site_aniso_U_22
_atom_site_aniso_U_33
_atom_site_aniso_U_12
_atom_site_aniso_U_13
_atom_site_aniso_U_23
Rh1 0.01787(13) 0.02047(13) 0.01265(12) 0.00115(8) 0.00043(8) 0.00065(8)
Cl1 0.0259(4) 0.0454(5) 0.0252(4) 0.0060(3) 0.0069(3) -0.0037(3)
Cl2 0.0346(4) 0.0227(4) 0.0259(4) 0.0059(3) -0.0025(3) 0.0035(3)
Cl3 0.0261(4) 0.0300(4) 0.0206(3) -0.0029(3) -0.0061(3) 0.0014(3)
N11 0.0220(12) 0.0179(12) 0.0172(11) -0.0001(9) 0.0001(9) 0.0013(9)
N12 0.0423(17) 0.0324(15) 0.0203(13) 0.0064(13) 0.0040(12) 0.0056(11)
C13 0.053(2) 0.0321(18) 0.0272(17) 0.0060(16) 0.0211(16) 0.0030(14)
C14 0.0290(17) 0.0246(16) 0.0361(18) 0.0027(13) 0.0126(14) -0.0006(13)
C15 0.0221(14) 0.0204(14) 0.0174(13) 0.0029(11) 0.0021(11) 0.0038(11)
N21 0.0177(12) 0.0254(13) 0.0198(12) -0.0026(10) 0.0025(9) 0.0007(10)
N22 0.0267(13) 0.0303(14) 0.0189(12) -0.0040(11) 0.0003(10) 0.0018(10)
C23 0.0324(17) 0.0286(17) 0.0237(15) -0.0048(13) 0.0084(13) 0.0039(12)
C24 0.0305(16) 0.0307(17) 0.0199(14) 0.0027(13) 0.0040(12) 0.0066(12)
C25 0.0267(16) 0.0323(17) 0.0197(14) -0.0022(13) 0.0010(12) 0.0024(12)
N31 0.0238(12) 0.0207(12) 0.0167(11) -0.0001(10) 0.0006(9) 0.0000(9)
N32 0.0337(15) 0.0347(15) 0.0187(12) -0.0005(12) 0.0036(11) -0.0052(11)
C33 0.044(2) 0.040(2) 0.0280(18) 0.0013(16) -0.0076(15) -0.0123(15)
C34 0.0285(18) 0.038(2) 0.042(2) -0.0012(15) -0.0078(15) -0.0092(16)
C35 0.0249(16) 0.0360(18) 0.0275(16) -0.0022(13) 0.0026(13) -0.0042(14)

loop_
_atom_type_symbol
_atom_type_description
_atom_type_scat_dispersion_real
_atom_type_scat_dispersion_imag
_atom_type_scat_source
C C 0.0033 0.0016 'International Tables Vol C Tables 4.2.6.8 and 6.1.1.4'
H H 0.0000 0.0000 'International Tables Vol C Tables 4.2.6.8 and 6.1.1.4'
N N 0.0061 0.0033 'International Tables Vol C Tables 4.2.6.8 and 6.1.1.4'
Cl Cl 0.1484 0.1585 'International Tables Vol C Tables 4.2.6.8 and 6.1.1.4'
Rh Rh -1.1178 0.9187 'International Tables Vol C Tables 4.2.6.8 and 6.1.1.4'

loop_
_geom_angle_atom_site_label_1
_geom_angle_atom_site_label_2
_geom_angle_atom_site_label_3
_geom_angle
N11 Rh1 N31 89.60(10)
N11 Rh1 N21 89.87(10)
N31 Rh1 N21 89.96(10)
N11 Rh1 Cl2 89.61(7)
N31 Rh1 Cl2 89.98(7)
N21 Rh1 Cl2 179.48(7)
N11 Rh1 Cl3 88.49(7)
N31 Rh1 Cl3 178.08(7)
N21 Rh1 Cl3 90.25(7)
Cl2 Rh1 Cl3 89.79(3)
N11 Rh1 Cl1 179.07(7)
N31 Rh1 Cl1 89.77(7)
N21 Rh1 Cl1 89.43(7)
Cl2 Rh1 Cl1 91.08(3)
Cl3 Rh1 Cl1 92.14(3)
C15 N11 N12 106.6(3)
C15 N11 Rh1 128.6(2)
N12 N11 Rh1 124.8(2)
N11 N12 C13 109.8(3)
N11 N12 H12 125.1
C13 N12 H12 125.1
N12 C13 C14 107.2(3)
N12 C13 H13 126.4
C14 C13 H13 126.4
C13 C14 C15 105.9(3)
C13 C14 H14 127.0
C15 C14 H14 127.0
N11 C15 C14 110.5(3)
N11 C15 H15 124.8
C14 C15 H15 124.8
C25 N21 N22 106.3(3)
C25 N21 Rh1 131.7(2)
N22 N21 Rh1 122.04(18)
C23 N22 N21 111.0(3)
C23 N22 H22 124.5
N21 N22 H22 124.5
N22 C23 C24 107.1(3)
N22 C23 H23 126.4
C24 C23 H23 126.4
C23 C24 C25 105.2(3)
C23 C24 H24 127.4
C25 C24 H24 127.4
N21 C25 C24 110.3(3)
N21 C25 H25 124.8
C24 C25 H25 124.8
C35 N31 N32 106.5(3)
C35 N31 Rh1 131.6(2)
N32 N31 Rh1 121.9(2)
C33 N32 N31 110.6(3)
C33 N32 H32 124.7
N31 N32 H32 124.7
N32 C33 C34 107.6(3)
N32 C33 H33 126.2
C34 C33 H33 126.2
C33 C34 C35 105.1(3)
C33 C34 H34 127.4
C35 C34 H34 127.4
N31 C35 C34 110.2(3)
N31 C35 H35 124.9
C34 C35 H35 124.9

loop_
_geom_bond_atom_site_label_1
_geom_bond_atom_site_label_2
_geom_bond_distance
Rh1 N11 2.029(3)
Rh1 N31 2.043(2)
Rh1 N21 2.047(3)
Rh1 Cl2 2.3302(8)
Rh1 Cl3 2.3323(7)
Rh1 Cl1 2.3550(8)
N11 C15 1.333(4)
N11 N12 1.336(4)
N12 C13 1.358(5)
N12 H12 0.8600
C13 C14 1.363(5)
C13 H13 0.9300
C14 C15 1.363(4)
C14 H14 0.9300
C15 H15 0.9300
N21 C25 1.320(4)
N21 N22 1.348(4)
N22 C23 1.339(4)
N22 H22 0.8600
C23 C24 1.373(5)
C23 H23 0.9300
C24 C25 1.394(5)
C24 H24 0.9300
C25 H25 0.9300
N31 C35 1.330(4)
N31 N32 1.346(3)
N32 C33 1.341(4)
N32 H32 0.8600
C33 C34 1.375(6)
C33 H33 0.9300
C34 C35 1.392(5)
C34 H34 0.9300
C35 H35 0.9300

loop_
_geom_hbond_atom_site_label_D
_geom_hbond_atom_site_label_H
_geom_hbond_atom_site_label_A
_geom_hbond_site_symmetry_A
_geom_hbond_distance_DH
_geom_hbond_distance_HA
_geom_hbond_distance_DA
_geom_hbond_angle_DHA
N32 H32 Cl1 . 0.86 2.54 3.053(3) 119.0
N12 H12 Cl2 . 0.86 2.70 3.127(3) 111.8
N22 H22 Cl3 . 0.86 2.46 3.017(3) 122.8
C15 H15 Cl2 2_455 0.93 2.64 3.330(3) 131.3
C33 H33 Cl2 4_575 0.93 2.69 3.471(3) 141.7
C24 H24 Cl3 4_585 0.93 2.76 3.688(3) 177.9
N22 H22 Cl1 2 0.86 2.88 3.472(3) 128.0
